data_7044490
loop_
_publ_author_name
'Xu, Xiu ling'
'Hu, Fan'
'Shuai, Qi'

_publ_section_title
;
 Facile synthesis of highly biocompatible folic acid-functionalized SiO2
 encapsulated rare-earth metal complexes nanoparticles and its application
 on targeted metal-based complex delivery
;
_journal_name_full 'Dalton Trans.'
_journal_paper_doi 10.1039/C7DT03000B
_journal_year 2017
_chemical_formula_sum 'C48 H48 Cl6 Ho2 O24'
_chemical_formula_weight 1551.42
_chemical_name_systematic
;
 ?
;
_space_group_IT_number 61
_symmetry_cell_setting orthorhombic
_symmetry_space_group_name_Hall '-P 2ac 2ab'
_symmetry_space_group_name_H-M 'P b c a'
_atom_sites_solution_hydrogens geom
_atom_sites_solution_primary direct
_atom_sites_solution_secondary difmap
_audit_creation_method SHELXL-97
_audit_update_record
;
2017-07-11 deposited with the CCDC.
2017-10-18 downloaded from the CCDC.
;
_cell_angle_alpha 90.00
_cell_angle_beta 90.00
_cell_angle_gamma 90.00
_cell_formula_units_Z 4
_cell_length_a 14.565(3)
_cell_length_b 9.341(2)
_cell_length_c 40.155(8)
_cell_measurement_reflns_used 9210
_cell_measurement_temperature 298(2)
_cell_measurement_theta_max 28.28
_cell_measurement_theta_min 2.46
_cell_volume 5463(2)
_computing_cell_refinement 'Bruker SMART'
_computing_data_collection 'Bruker SMART'
_computing_data_reduction 'Bruker SAINT'
_computing_molecular_graphics 'Bruker SHELXTL'
_computing_publication_material 'Bruker SHELXTL'
_computing_structure_refinement 'Bruker SHELXTL'
_computing_structure_solution 'Bruker SHELXTL'
_diffrn_ambient_temperature 298(2)
_diffrn_measured_fraction_theta_full 0.992
_diffrn_measured_fraction_theta_max 0.992
_diffrn_measurement_device_type 'CCD area detector'
_diffrn_measurement_method 'phi and omega scans'
_diffrn_radiation_monochromator graphite
_diffrn_radiation_source 'fine-focus sealed tube'
_diffrn_radiation_type MoK\a
_diffrn_radiation_wavelength 0.71073
_diffrn_reflns_av_R_equivalents 0.0432
_diffrn_reflns_av_sigmaI/netI 0.0383
_diffrn_reflns_limit_h_max 18
_diffrn_reflns_limit_h_min -19
_diffrn_reflns_limit_k_max 12
_diffrn_reflns_limit_k_min -9
_diffrn_reflns_limit_l_max 53
_diffrn_reflns_limit_l_min -52
_diffrn_reflns_number 33412
_diffrn_reflns_theta_full 28.38
_diffrn_reflns_theta_max 28.38
_diffrn_reflns_theta_min 1.01
_exptl_absorpt_coefficient_mu 3.253
_exptl_absorpt_correction_T_max 0.4628
_exptl_absorpt_correction_T_min 0.4420
_exptl_absorpt_correction_type multi-scan
_exptl_absorpt_process_details sadabs
_exptl_crystal_density_diffrn 1.886
_exptl_crystal_density_method 'not measured'
_exptl_crystal_F_000 3056
_exptl_crystal_size_max 0.30
_exptl_crystal_size_mid 0.30
_exptl_crystal_size_min 0.28
_refine_diff_density_max 2.814
_refine_diff_density_min -3.647
_refine_diff_density_rms 0.455
_refine_ls_extinction_method none
_refine_ls_goodness_of_fit_ref 1.110
_refine_ls_hydrogen_treatment mixed
_refine_ls_matrix_type full
_refine_ls_number_parameters 361
_refine_ls_number_reflns 6796
_refine_ls_number_restraints 0
_refine_ls_restrained_S_all 1.110
_refine_ls_R_factor_all 0.0794
_refine_ls_R_factor_gt 0.0715
_refine_ls_shift/su_max 0.001
_refine_ls_shift/su_mean 0.000
_refine_ls_structure_factor_coef Fsqd
_refine_ls_weighting_details 'calc w=1/[\s^2^(Fo^2^)+(0.1412P)^2^+94.7366P] where P=(Fo^2^+2Fc^2^)/3'
_refine_ls_weighting_scheme calc
_refine_ls_wR_factor_gt 0.2484
_refine_ls_wR_factor_ref 0.2557
_reflns_number_gt 5920
_reflns_number_total 6796
_reflns_threshold_expression >2sigma(I)
_cod_data_source_file c7dt03000b2.cif
_cod_data_source_block cl34
_cod_original_sg_symbol_H-M Pbca
_cod_database_code 7044490

loop_
_symmetry_equiv_pos_as_xyz
'x, y, z'
'-x+1/2, -y, z+1/2'
'x+1/2, -y+1/2, -z'
'-x, y+1/2, -z+1/2'
'-x, -y, -z'
'x-1/2, y, -z-1/2'
'-x-1/2, y-1/2, z'
'x, -y-1/2, z-1/2'

loop_
_atom_site_label
_atom_site_type_symbol
_atom_site_fract_x
_atom_site_fract_y
_atom_site_fract_z
_atom_site_U_iso_or_equiv
_atom_site_adp_type
_atom_site_occupancy
_atom_site_symmetry_multiplicity
_atom_site_calc_flag
_atom_site_refinement_flags
Ho1 Ho 0.41143(3) 0.21006(4) 0.014342(10) 0.02102(18) Uani 1 1 d .
O1 O 0.2975(5) 0.2626(8) -0.0277(2) 0.0378(17) Uani 1 1 d .
O2 O 0.4139(4) 0.4117(8) -0.0233(2) 0.0304(15) Uani 1 1 d .
O3 O 0.3522(5) 0.5768(8) -0.07287(18) 0.0346(16) Uani 1 1 d .
O4 O 0.2853(5) 0.2680(8) 0.04481(19) 0.0321(15) Uani 1 1 d .
O5 O 0.1488(6) 0.1590(11) 0.0440(2) 0.052(2) Uani 1 1 d .
O6 O 0.1707(6) 0.0544(10) 0.1043(2) 0.047(2) Uani 1 1 d .
O7 O 0.4557(5) 0.0710(7) 0.06054(17) 0.0308(14) Uani 1 1 d .
O8 O 0.5316(5) -0.0847(9) 0.02866(18) 0.0361(16) Uani 1 1 d .
O9 O 0.4737(6) -0.1028(9) 0.11405(19) 0.0435(19) Uani 1 1 d .
C1 C 0.3384(6) 0.3724(10) -0.0376(2) 0.0227(16) Uani 1 1 d .
C2 C 0.2963(7) 0.4585(10) -0.0649(3) 0.0306(19) Uani 1 1 d .
H2A H 0.2885 0.3988 -0.0845 0.037 Uiso 1 1 calc R
H2B H 0.2362 0.4918 -0.0580 0.037 Uiso 1 1 calc R
C3 C 0.3379(7) 0.6436(10) -0.1027(2) 0.0291(19) Uani 1 1 d .
C4 C 0.4025(7) 0.7479(12) -0.1107(3) 0.034(2) Uani 1 1 d .
H4 H 0.4489 0.7704 -0.0957 0.041 Uiso 1 1 calc R
C5 C 0.2687(8) 0.6112(12) -0.1248(3) 0.041(2) Uani 1 1 d .
H5 H 0.2251 0.5422 -0.1194 0.049 Uiso 1 1 calc R
C6 C 0.3975(10) 0.8185(13) -0.1411(3) 0.047(3) Uani 1 1 d .
H6 H 0.4400 0.8891 -0.1465 0.056 Uiso 1 1 calc R
C7 C 0.2640(11) 0.6822(14) -0.1553(3) 0.051(3) Uani 1 1 d .
H7 H 0.2171 0.6615 -0.1703 0.061 Uiso 1 1 calc R
C8 C 0.3291(11) 0.7827(13) -0.1631(3) 0.051(3) Uani 1 1 d .
C9 C 0.2210(7) 0.1948(10) 0.0582(2) 0.0280(19) Uani 1 1 d .
C10 C 0.2364(8) 0.1564(13) 0.0939(3) 0.041(3) Uani 1 1 d .
H10A H 0.2977 0.1174 0.0966 0.049 Uiso 1 1 calc R
H10B H 0.2316 0.2416 0.1075 0.049 Uiso 1 1 calc R
C11 C 0.1756(8) 0.0104(12) 0.1374(3) 0.039(2) Uani 1 1 d .
C12 C 0.2328(12) 0.0725(18) 0.1604(4) 0.066(4) Uani 1 1 d .
H12 H 0.2700 0.1494 0.1545 0.079 Uiso 1 1 calc R
C13 C 0.1181(9) -0.0983(14) 0.1465(4) 0.050(3) Uani 1 1 d .
H13 H 0.0787 -0.1389 0.1309 0.061 Uiso 1 1 calc R
C14 C 0.2342(13) 0.0178(19) 0.1929(3) 0.071(5) Uani 1 1 d .
H14 H 0.2742 0.0568 0.2085 0.085 Uiso 1 1 calc R
C15 C 0.1186(11) -0.1485(16) 0.1793(4) 0.056(3) Uani 1 1 d .
H15 H 0.0787 -0.2209 0.1858 0.068 Uiso 1 1 calc R
C16 C 0.1787(10) -0.0896(14) 0.2017(3) 0.051(3) Uani 1 1 d .
C17 C 0.4983(6) -0.0446(9) 0.0561(2) 0.0239(17) Uani 1 1 d .
C18 C 0.5156(7) -0.1480(11) 0.0844(2) 0.030(2) Uani 1 1 d .
H18A H 0.4921 -0.2416 0.0783 0.036 Uiso 1 1 calc R
H18B H 0.5813 -0.1569 0.0879 0.036 Uiso 1 1 calc R
C19 C 0.4916(9) -0.1881(12) 0.1413(3) 0.040(2) Uani 1 1 d .
C20 C 0.5421(10) -0.3129(16) 0.1410(3) 0.055(4) Uani 1 1 d .
H20 H 0.5672 -0.3450 0.1211 0.066 Uiso 1 1 calc R
C21 C 0.4549(18) -0.1430(18) 0.1709(4) 0.085(6) Uani 1 1 d .
H21 H 0.4203 -0.0593 0.1713 0.102 Uiso 1 1 calc R
C22 C 0.5561(12) -0.391(2) 0.1697(5) 0.074(5) Uani 1 1 d .
H22 H 0.5903 -0.4751 0.1691 0.089 Uiso 1 1 calc R
C23 C 0.468(2) -0.219(2) 0.2005(4) 0.096(8) Uani 1 1 d .
H23 H 0.4431 -0.1873 0.2204 0.115 Uiso 1 1 calc R
C24 C 0.5189(13) -0.3431(19) 0.1991(4) 0.070(5) Uani 1 1 d .
Cl1 Cl 0.3235(5) 0.8701(5) -0.20112(9) 0.0900(17) Uani 1 1 d .
Cl2 Cl 0.1838(4) -0.1565(5) 0.24190(9) 0.0783(13) Uani 1 1 d .
Cl3 Cl 0.5328(5) -0.4440(7) 0.23497(13) 0.123(3) Uani 1 1 d .
O1W O 0.4497(5) 0.4032(7) 0.04912(17) 0.0288(14) Uani 1 1 d .
H1WA H 0.5002 0.4551 0.0396 0.035 Uiso 1 1 d R
H1WB H 0.3976 0.4656 0.0512 0.035 Uiso 1 1 d R
O2W O 0.3234(5) -0.0043(8) 0.00941(18) 0.0319(15) Uani 1 1 d .
H2WA H 0.2811 -0.0105 0.0277 0.038 Uiso 1 1 d R
H2WB H 0.3638 -0.0854 0.0098 0.038 Uiso 1 1 d R
O3W O 0.5780(5) 0.2510(9) 0.01321(18) 0.0283(14) Uani 1 1 d .
H3W1 H 0.5948 0.3141 0.0311 0.042 Uiso 1 1 d R
H3W2 H 0.5948 0.2937 -0.0077 0.042 Uiso 1 1 d R

loop_
_atom_site_aniso_label
_atom_site_aniso_U_11
_atom_site_aniso_U_22
_atom_site_aniso_U_33
_atom_site_aniso_U_23
_atom_site_aniso_U_13
_atom_site_aniso_U_12
Ho1 0.0220(3) 0.0175(2) 0.0236(3) 0.00347(15) -0.00033(13) -0.00047(12)
O1 0.038(4) 0.029(3) 0.047(5) 0.012(3) -0.013(3) -0.007(3)
O2 0.030(4) 0.028(3) 0.034(4) 0.009(3) -0.009(3) -0.005(3)
O3 0.041(4) 0.029(3) 0.034(4) 0.012(3) -0.010(3) -0.009(3)
O4 0.030(3) 0.030(3) 0.036(4) 0.003(3) 0.007(3) -0.002(3)
O5 0.036(4) 0.065(6) 0.053(5) 0.014(4) -0.010(4) -0.024(4)
O6 0.045(4) 0.055(5) 0.040(4) 0.009(4) -0.001(3) -0.023(4)
O7 0.040(4) 0.023(3) 0.029(3) 0.004(3) -0.003(3) 0.001(3)
O8 0.042(4) 0.042(4) 0.025(3) -0.001(3) 0.006(3) 0.000(3)
O9 0.066(5) 0.038(4) 0.027(4) 0.010(3) 0.007(3) 0.019(4)
C1 0.019(4) 0.031(4) 0.018(4) 0.002(3) 0.005(3) -0.001(3)
C2 0.035(5) 0.027(4) 0.030(5) 0.004(4) -0.004(4) -0.004(4)
C3 0.036(5) 0.023(4) 0.029(5) 0.002(4) 0.000(4) 0.006(4)
C4 0.039(5) 0.029(5) 0.035(6) 0.005(4) 0.003(4) -0.003(4)
C5 0.048(6) 0.036(5) 0.039(6) 0.002(4) -0.012(5) -0.006(5)
C6 0.067(8) 0.029(5) 0.044(7) 0.009(5) 0.006(6) 0.001(5)
C7 0.070(9) 0.047(6) 0.036(6) 0.008(5) -0.017(6) 0.002(6)
C8 0.089(10) 0.038(6) 0.025(5) 0.008(4) -0.001(6) 0.005(6)
C9 0.032(5) 0.025(4) 0.027(5) -0.004(3) 0.000(4) 0.003(4)
C10 0.040(6) 0.042(6) 0.042(6) 0.007(5) 0.004(5) -0.018(5)
C11 0.049(6) 0.036(5) 0.031(5) 0.003(4) 0.003(4) 0.001(5)
C12 0.091(11) 0.068(9) 0.040(7) 0.010(7) -0.015(7) -0.030(9)
C13 0.043(6) 0.044(7) 0.064(8) 0.005(6) 0.003(6) -0.011(5)
C14 0.113(14) 0.077(10) 0.024(6) 0.012(6) -0.010(7) -0.030(10)
C15 0.061(8) 0.051(8) 0.057(8) 0.019(6) 0.011(7) -0.007(7)
C16 0.070(9) 0.044(7) 0.039(6) 0.005(5) 0.008(6) 0.012(6)
C17 0.018(4) 0.023(4) 0.030(4) 0.004(3) -0.005(3) -0.001(3)
C18 0.042(5) 0.029(5) 0.019(4) 0.004(3) -0.002(4) 0.006(4)
C19 0.053(7) 0.037(5) 0.029(5) 0.007(4) 0.005(5) -0.006(5)
C20 0.061(8) 0.064(8) 0.039(7) 0.024(6) 0.010(6) 0.013(7)
C21 0.16(2) 0.052(9) 0.042(8) -0.001(7) 0.029(10) 0.005(11)
C22 0.067(9) 0.079(11) 0.076(11) 0.052(10) -0.013(8) 0.005(9)
C23 0.18(3) 0.076(13) 0.029(8) 0.003(7) 0.015(11) -0.017(14)
C24 0.098(12) 0.071(10) 0.042(8) 0.028(7) -0.025(8) -0.041(9)
Cl1 0.172(5) 0.064(2) 0.0341(18) 0.0193(16) -0.011(2) -0.005(3)
Cl2 0.129(4) 0.069(2) 0.0362(17) 0.0132(16) 0.009(2) 0.011(2)
Cl3 0.169(6) 0.133(5) 0.068(3) 0.070(3) -0.053(3) -0.073(4)
O1W 0.026(3) 0.029(3) 0.031(3) -0.003(3) 0.004(3) 0.003(3)
O2W 0.034(4) 0.024(3) 0.037(4) 0.005(3) 0.003(3) -0.006(3)
O3W 0.028(3) 0.023(3) 0.034(4) 0.000(3) 0.001(3) -0.004(3)

loop_
_atom_type_symbol
_atom_type_description
_atom_type_scat_dispersion_real
_atom_type_scat_dispersion_imag
_atom_type_scat_source
C C 0.0033 0.0016 'International Tables Vol C Tables 4.2.6.8 and 6.1.1.4'
H H 0.0000 0.0000 'International Tables Vol C Tables 4.2.6.8 and 6.1.1.4'
O O 0.0106 0.0060 'International Tables Vol C Tables 4.2.6.8 and 6.1.1.4'
Ho Ho -0.2175 4.6783 'International Tables Vol C Tables 4.2.6.8 and 6.1.1.4'
Cl Cl 0.1484 0.1585 'International Tables Vol C Tables 4.2.6.8 and 6.1.1.4'

loop_
_geom_angle_atom_site_label_1
_geom_angle_atom_site_label_2
_geom_angle_atom_site_label_3
_geom_angle
_geom_angle_site_symmetry_1
_geom_angle_site_symmetry_3
O8 Ho1 O4 146.8(3) 5_655 .
O8 Ho1 O1W 140.4(3) 5_655 .
O4 Ho1 O1W 71.9(2) . .
O8 Ho1 O7 102.5(3) 5_655 .
O4 Ho1 O7 85.9(3) . .
O1W Ho1 O7 83.7(2) . .
O8 Ho1 O2W 72.4(3) 5_655 .
O4 Ho1 O2W 79.1(3) . .
O1W Ho1 O2W 145.2(2) . .
O7 Ho1 O2W 75.5(2) . .
O8 Ho1 O2 85.4(3) 5_655 .
O4 Ho1 O2 99.4(3) . .
O1W Ho1 O2 76.7(3) . .
O7 Ho1 O2 156.8(2) . .
O2W Ho1 O2 127.6(2) . .
O8 Ho1 O1 79.8(3) 5_655 .
O4 Ho1 O1 76.9(3) . .
O1W Ho1 O1 115.0(3) . .
O7 Ho1 O1 148.2(3) . .
O2W Ho1 O1 75.1(2) . .
O2 Ho1 O1 54.2(2) . .
O8 Ho1 O3W 72.7(3) 5_655 .
O4 Ho1 O3W 140.5(3) . .
O1W Ho1 O3W 69.9(2) . .
O7 Ho1 O3W 80.2(3) . .
O2W Ho1 O3W 131.3(3) . .
O2 Ho1 O3W 81.5(2) . .
O1 Ho1 O3W 129.3(3) . .
O8 Ho1 C1 81.4(3) 5_655 .
O4 Ho1 C1 88.0(3) . .
O1W Ho1 C1 96.7(3) . .
O7 Ho1 C1 173.4(2) . .
O2W Ho1 C1 100.9(3) . .
O2 Ho1 C1 27.6(2) . .
O1 Ho1 C1 26.6(2) . .
O3W Ho1 C1 106.2(2) . .
C1 O1 Ho1 93.5(6) . .
C1 O2 Ho1 92.5(5) . .
C3 O3 C2 117.9(8) . .
C9 O4 Ho1 133.7(6) . .
C11 O6 C10 116.6(9) . .
C17 O7 Ho1 119.8(6) . .
C17 O8 Ho1 165.7(7) . 5_655
C19 O9 C18 114.7(8) . .
O1 C1 O2 119.8(8) . .
O1 C1 C2 118.6(8) . .
O2 C1 C2 121.5(8) . .
O1 C1 Ho1 59.9(5) . .
O2 C1 Ho1 59.9(5) . .
C2 C1 Ho1 178.2(6) . .
O3 C2 C1 110.6(8) . .
O3 C2 H2A 109.5 . .
C1 C2 H2A 109.5 . .
O3 C2 H2B 109.5 . .
C1 C2 H2B 109.5 . .
H2A C2 H2B 108.1 . .
O3 C3 C5 125.2(9) . .
O3 C3 C4 114.7(9) . .
C5 C3 C4 120.1(10) . .
C6 C4 C3 119.9(11) . .
C6 C4 H4 120.1 . .
C3 C4 H4 120.1 . .
C3 C5 C7 119.8(11) . .
C3 C5 H5 120.1 . .
C7 C5 H5 120.1 . .
C8 C6 C4 119.2(12) . .
C8 C6 H6 120.4 . .
C4 C6 H6 120.4 . .
C8 C7 C5 119.5(12) . .
C8 C7 H7 120.2 . .
C5 C7 H7 120.2 . .
C7 C8 C6 121.4(11) . .
C7 C8 Cl1 119.4(11) . .
C6 C8 Cl1 119.1(11) . .
O5 C9 O4 124.9(10) . .
O5 C9 C10 120.1(10) . .
O4 C9 C10 114.9(9) . .
O6 C10 C9 110.2(9) . .
O6 C10 H10A 109.6 . .
C9 C10 H10A 109.6 . .
O6 C10 H10B 109.6 . .
C9 C10 H10B 109.6 . .
H10A C10 H10B 108.1 . .
C13 C11 C12 120.5(12) . .
C13 C11 O6 116.3(11) . .
C12 C11 O6 123.2(11) . .
C11 C12 C14 118.7(14) . .
C11 C12 H12 120.6 . .
C14 C12 H12 120.6 . .
C11 C13 C15 119.9(13) . .
C11 C13 H13 120.1 . .
C15 C13 H13 120.1 . .
C16 C14 C12 120.8(14) . .
C16 C14 H14 119.6 . .
C12 C14 H14 119.6 . .
C16 C15 C13 119.2(13) . .
C16 C15 H15 120.4 . .
C13 C15 H15 120.4 . .
C14 C16 C15 120.8(13) . .
C14 C16 Cl2 119.5(12) . .
C15 C16 Cl2 119.6(11) . .
O7 C17 O8 124.7(9) . .
O7 C17 C18 121.6(9) . .
O8 C17 C18 113.7(8) . .
O9 C18 C17 111.9(8) . .
O9 C18 H18A 109.2 . .
C17 C18 H18A 109.2 . .
O9 C18 H18B 109.2 . .
C17 C18 H18B 109.2 . .
H18A C18 H18B 107.9 . .
C21 C19 C20 118.5(13) . .
C21 C19 O9 115.8(12) . .
C20 C19 O9 125.6(11) . .
C22 C20 C19 121.3(14) . .
C22 C20 H20 119.3 . .
C19 C20 H20 119.3 . .
C19 C21 C23 121.7(18) . .
C19 C21 H21 119.1 . .
C23 C21 H21 119.1 . .
C24 C22 C20 119.1(16) . .
C24 C22 H22 120.4 . .
C20 C22 H22 120.4 . .
C24 C23 C21 117.9(17) . .
C24 C23 H23 121.0 . .
C21 C23 H23 121.0 . .
C22 C24 C23 121.4(13) . .
C22 C24 Cl3 119.4(15) . .
C23 C24 Cl3 119.1(14) . .
Ho1 O1W H1WA 109.5 . .
Ho1 O1W H1WB 109.4 . .
H1WA O1W H1WB 109.5 . .
Ho1 O2W H2WA 109.4 . .
Ho1 O2W H2WB 109.3 . .
H2WA O2W H2WB 109.5 . .
Ho1 O3W H3W1 109.5 . .
Ho1 O3W H3W2 109.4 . .
H3W1 O3W H3W2 109.5 . .

loop_
_geom_bond_atom_site_label_1
_geom_bond_atom_site_label_2
_geom_bond_distance
_geom_bond_site_symmetry_2
Ho1 O8 2.245(7) 5_655
Ho1 O4 2.272(7) .
Ho1 O1W 2.348(7) .
Ho1 O7 2.355(7) .
Ho1 O2W 2.386(7) .
Ho1 O2 2.416(7) .
Ho1 O1 2.418(8) .
Ho1 O3W 2.456(7) .
Ho1 C1 2.789(9) .
O1 C1 1.251(11) .
O2 C1 1.293(11) .
O3 C3 1.367(11) .
O3 C2 1.410(11) .
O4 C9 1.278(12) .
O5 C9 1.242(13) .
O6 C11 1.394(13) .
O6 C10 1.414(12) .
O7 C17 1.258(11) .
O8 C17 1.260(12) .
O8 Ho1 2.245(7) 5_655
O9 C19 1.380(13) .
O9 C18 1.405(12) .
C1 C2 1.492(13) .
C2 H2A 0.9700 .
C2 H2B 0.9700 .
C3 C5 1.377(15) .
C3 C4 1.391(14) .
C4 C6 1.390(17) .
C4 H4 0.9300 .
C5 C7 1.395(16) .
C5 H5 0.9300 .
C6 C8 1.37(2) .
C6 H6 0.9300 .
C7 C8 1.37(2) .
C7 H7 0.9300 .
C8 Cl1 1.732(12) .
C9 C10 1.494(15) .
C10 H10A 0.9700 .
C10 H10B 0.9700 .
C11 C13 1.366(16) .
C11 C12 1.371(18) .
C12 C14 1.401(18) .
C12 H12 0.9300 .
C13 C15 1.397(19) .
C13 H13 0.9300 .
C14 C16 1.34(2) .
C14 H14 0.9300 .
C15 C16 1.37(2) .
C15 H15 0.9300 .
C16 Cl2 1.731(13) .
C17 C18 1.512(12) .
C18 H18A 0.9700 .
C18 H18B 0.9700 .
C19 C21 1.369(19) .
C19 C20 1.378(18) .
C20 C22 1.377(17) .
C20 H20 0.9300 .
C21 C23 1.40(2) .
C21 H21 0.9300 .
C22 C24 1.37(3) .
C22 H22 0.9300 .
C23 C24 1.37(3) .
C23 H23 0.9300 .
C24 Cl3 1.735(14) .
O1W H1WA 0.9600 .
O1W H1WB 0.9600 .
O2W H2WA 0.9600 .
O2W H2WB 0.9600 .
O3W H3W1 0.9600 .
O3W H3W2 0.9600 .

loop_
_geom_torsion_atom_site_label_1
_geom_torsion_atom_site_label_2
_geom_torsion_atom_site_label_3
_geom_torsion_atom_site_label_4
_geom_torsion
_geom_torsion_site_symmetry_1
O8 Ho1 O1 C1 -91.1(6) 5_655
O4 Ho1 O1 C1 112.6(6) .
O1W Ho1 O1 C1 50.1(7) .
O7 Ho1 O1 C1 171.6(5) .
O2W Ho1 O1 C1 -165.4(7) .
O2 Ho1 O1 C1 0.6(5) .
O3W Ho1 O1 C1 -33.7(7) .
O8 Ho1 O2 C1 80.2(6) 5_655
O4 Ho1 O2 C1 -66.7(6) .
O1W Ho1 O2 C1 -135.4(6) .
O7 Ho1 O2 C1 -168.5(6) .
O2W Ho1 O2 C1 16.6(7) .
O1 Ho1 O2 C1 -0.6(5) .
O3W Ho1 O2 C1 153.3(6) .
O8 Ho1 O4 C9 48.2(11) 5_655
O1W Ho1 O4 C9 -143.3(10) .
O7 Ho1 O4 C9 -58.6(9) .
O2W Ho1 O4 C9 17.4(9) .
O2 Ho1 O4 C9 144.1(9) .
O1 Ho1 O4 C9 94.5(9) .
O3W Ho1 O4 C9 -127.8(9) .
C1 Ho1 O4 C9 118.9(9) .
O8 Ho1 O7 C17 -1.9(7) 5_655
O4 Ho1 O7 C17 145.7(7) .
O1W Ho1 O7 C17 -142.2(7) .
O2W Ho1 O7 C17 65.9(7) .
O2 Ho1 O7 C17 -109.8(8) .
O1 Ho1 O7 C17 88.9(8) .
O3W Ho1 O7 C17 -71.5(7) .
C1 Ho1 O7 C17 124(2) .
Ho1 O1 C1 O2 -1.0(9) .
Ho1 O1 C1 C2 -178.7(7) .
Ho1 O2 C1 O1 1.0(9) .
Ho1 O2 C1 C2 178.6(8) .
O8 Ho1 C1 O1 84.4(6) 5_655
O4 Ho1 C1 O1 -64.1(6) .
O1W Ho1 C1 O1 -135.5(6) .
O7 Ho1 C1 O1 -42(2) .
O2W Ho1 C1 O1 14.4(6) .
O2 Ho1 C1 O1 -179.0(9) .
O3W Ho1 C1 O1 153.5(6) .
O8 Ho1 C1 O2 -96.6(6) 5_655
O4 Ho1 C1 O2 114.9(6) .
O1W Ho1 C1 O2 43.5(6) .
O7 Ho1 C1 O2 137(2) .
O2W Ho1 C1 O2 -166.6(6) .
O1 Ho1 C1 O2 179.0(9) .
O3W Ho1 C1 O2 -27.6(6) .
O8 Ho1 C1 C2 123(21) 5_655
O4 Ho1 C1 C2 -26(21) .
O1W Ho1 C1 C2 -97(21) .
O7 Ho1 C1 C2 -4(23) .
O2W Ho1 C1 C2 53(21) .
O2 Ho1 C1 C2 -140(22) .
O1 Ho1 C1 C2 39(21) .
O3W Ho1 C1 C2 -168(21) .
C3 O3 C2 C1 162.4(8) .
O1 C1 C2 O3 -179.5(9) .
O2 C1 C2 O3 2.9(13) .
Ho1 C1 C2 O3 143(21) .
C2 O3 C3 C5 4.9(15) .
C2 O3 C3 C4 -172.6(9) .
O3 C3 C4 C6 177.0(10) .
C5 C3 C4 C6 -0.6(17) .
O3 C3 C5 C7 -176.7(11) .
C4 C3 C5 C7 0.7(17) .
C3 C4 C6 C8 -0.7(19) .
C3 C5 C7 C8 1(2) .
C5 C7 C8 C6 -2(2) .
C5 C7 C8 Cl1 179.7(11) .
C4 C6 C8 C7 2(2) .
C4 C6 C8 Cl1 -179.6(10) .
Ho1 O4 C9 O5 -87.9(13) .
Ho1 O4 C9 C10 94.1(11) .
C11 O6 C10 C9 -178.8(10) .
O5 C9 C10 O6 12.8(15) .
O4 C9 C10 O6 -169.1(9) .
C10 O6 C11 C13 -173.7(11) .
C10 O6 C11 C12 7.6(19) .
C13 C11 C12 C14 3(2) .
O6 C11 C12 C14 -178.4(15) .
C12 C11 C13 C15 -1(2) .
O6 C11 C13 C15 -179.9(12) .
C11 C12 C14 C16 -2(3) .
C11 C13 C15 C16 -2(2) .
C12 C14 C16 C15 0(3) .
C12 C14 C16 Cl2 178.8(15) .
C13 C15 C16 C14 2(2) .
C13 C15 C16 Cl2 -177.0(11) .
Ho1 O7 C17 O8 10.6(12) .
Ho1 O7 C17 C18 -170.7(6) .
Ho1 O8 C17 O7 -158(2) 5_655
Ho1 O8 C17 C18 23(3) 5_655
C19 O9 C18 C17 -176.2(9) .
O7 C17 C18 O9 4.0(13) .
O8 C17 C18 O9 -177.1(9) .
C18 O9 C19 C21 177.2(14) .
C18 O9 C19 C20 -3.2(18) .
C21 C19 C20 C22 0(2) .
O9 C19 C20 C22 -179.9(14) .
C20 C19 C21 C23 1(3) .
O9 C19 C21 C23 -179.8(19) .
C19 C20 C22 C24 0(3) .
C19 C21 C23 C24 -1(4) .
C20 C22 C24 C23 0(3) .
C20 C22 C24 Cl3 177.8(13) .
C21 C23 C24 C22 0(3) .
C21 C23 C24 Cl3 -177.5(17) .
